data_7053963
loop_
_publ_author_name
'Tsujimoto, Keijiro'
'Ogasawara, Reiko'
'Kishi, Yosuke'
'Fujiwara, Hideki'

_publ_section_title
;
 TTF--fluorene dyads and their M(CN)2&#x2212; (M = Ag, Au) salts designed
 for photoresponsive conducting materials
;
_journal_issue 1
_journal_name_full 'New Journal of Chemistry'
_journal_page_first 406
_journal_paper_doi 10.1039/c3nj00979c
_journal_volume 38
_journal_year 2014
_chemical_formula_moiety 'C24 H16 Ag0.50 N S6 '
_chemical_formula_sum 'C24 H16 Ag0.5 N S6'
_chemical_formula_weight 564.69
_space_group_IT_number 14
_symmetry_cell_setting monoclinic
_symmetry_Int_Tables_number 14
_symmetry_space_group_name_Hall '-P 2ybc'
_symmetry_space_group_name_H-M 'P 1 21/c 1'
_cell_angle_alpha 90.0000
_cell_angle_beta 90.862(3)
_cell_angle_gamma 90.0000
_cell_formula_units_Z 4
_cell_length_a 4.8941(11)
_cell_length_b 29.077(7)
_cell_length_c 16.270(4)
_cell_measurement_reflns_used 4293
_cell_measurement_temperature 293.1
_cell_measurement_theta_max 30.4
_cell_measurement_theta_min 1.9
_cell_volume 2315.1(10)
_computing_cell_refinement CrystalClear
_computing_data_collection CrystalClear
_computing_data_reduction CrystalStructure
_computing_publication_material 'CrystalStructure 3.8'
_computing_structure_refinement CRYSTALS
_computing_structure_solution SIR92
_diffrn_ambient_temperature 293.1
_diffrn_detector_area_resol_mean 7.31
_diffrn_measured_fraction_theta_full 0.876
_diffrn_measured_fraction_theta_max 0.876
_diffrn_measurement_device_type 'Rigaku Mercury'
_diffrn_measurement_method \w
_diffrn_radiation_type 'Mo K\a'
_diffrn_radiation_wavelength 0.71070
_diffrn_reflns_av_R_equivalents 0.047
_diffrn_reflns_limit_h_max 4
_diffrn_reflns_limit_h_min -6
_diffrn_reflns_limit_k_max 30
_diffrn_reflns_limit_k_min -38
_diffrn_reflns_limit_l_max 19
_diffrn_reflns_limit_l_min -21
_diffrn_reflns_number 20816
_diffrn_reflns_theta_full 30.87
_diffrn_reflns_theta_max 30.87
_exptl_absorpt_coefficient_mu 1.014
_exptl_absorpt_correction_T_max 0.904
_exptl_absorpt_correction_T_min 0.672
_exptl_absorpt_correction_type multi-scan
_exptl_absorpt_process_details 'Jacobson, R. (1998) Private communication'
_exptl_crystal_colour 'dark purple'
_exptl_crystal_density_diffrn 1.620
_exptl_crystal_density_method 'not measured'
_exptl_crystal_description platelet
_exptl_crystal_F_000 1146.00
_exptl_crystal_size_max 0.50
_exptl_crystal_size_mid 0.10
_exptl_crystal_size_min 0.10
_refine_diff_density_max 0.29
_refine_diff_density_min -0.34
_refine_ls_extinction_method none
_refine_ls_goodness_of_fit_ref 1.112
_refine_ls_hydrogen_treatment refall
_refine_ls_number_parameters 302
_refine_ls_number_reflns 2145
_refine_ls_R_factor_gt 0.0420
_refine_ls_shift/su_max 0.0000
_refine_ls_structure_factor_coef F
_refine_ls_weighting_details
;
    Chebychev polynomial with 3 parameters (Carruthers & Watkin, 1979)
    8.9682    -4.7337    6.7116
;
_refine_ls_weighting_scheme calc
_refine_ls_wR_factor_ref 0.0460
_reflns_number_gt 2108
_reflns_number_total 6378
_reflns_threshold_expression F^2^>2.0\s(F^2^)
_cod_data_source_file c3nj00979c.txt
_cod_data_source_block '__(2b)2[Ag(CN)2]'
_cod_original_cell_volume 2315.1(9)
_cod_original_formula_sum 'C24 H16 Ag0.50 N S6 '
_cod_database_code 7053963

loop_
_symmetry_equiv_pos_site_id
_symmetry_equiv_pos_as_xyz
1 +X,+Y,+Z
2 -X,1/2+Y,1/2-Z
3 -X,-Y,-Z
4 +X,1/2-Y,1/2+Z

loop_
_atom_site_label
_atom_site_type_symbol
_atom_site_fract_x
_atom_site_fract_y
_atom_site_fract_z
_atom_site_U_iso_or_equiv
_atom_site_adp_type
_atom_site_occupancy
_atom_site_symmetry_multiplicity
_atom_site_calc_flag
_atom_site_refinement_flags
Ag(1) Ag 1.5000 0.0000 1.0000 0.0964(3) Uani 1.00 2 d S
S(1) S 0.1392(3) -0.17657(6) 0.38412(11) 0.0675(5) Uani 1.00 1 d .
S(2) S -0.1325(3) -0.06620(5) 0.37619(10) 0.0580(4) Uani 1.00 1 d .
S(3) S 0.4722(3) -0.14102(5) 0.52002(9) 0.0519(4) Uani 1.00 1 d .
S(4) S 0.2456(2) -0.04775(5) 0.51638(9) 0.0482(4) Uani 1.00 1 d .
S(5) S 0.8561(2) -0.11530(5) 0.67337(9) 0.0498(4) Uani 1.00 1 d .
S(6) S 0.6367(3) -0.02161(5) 0.67411(9) 0.0522(4) Uani 1.00 1 d .
N(1) N 1.5154(15) 0.0496(2) 0.8267(4) 0.101(2) Uani 1.00 1 d .
C(1) C -0.0907(14) -0.1528(2) 0.3081(4) 0.070(2) Uani 1.00 1 d .
C(2) C -0.0510(15) -0.1034(2) 0.2908(4) 0.079(2) Uani 1.00 1 d .
C(3) C 0.2154(10) -0.12987(18) 0.4473(3) 0.0460(15) Uani 1.00 1 d .
C(4) C 0.1120(10) -0.08723(18) 0.4462(3) 0.0442(15) Uani 1.00 1 d .
C(5) C 0.4676(10) -0.08635(17) 0.5640(3) 0.0422(14) Uani 1.00 1 d .
C(6) C 0.6313(10) -0.07560(18) 0.6296(3) 0.0444(15) Uani 1.00 1 d .
C(7) C 0.9952(10) -0.07690(18) 0.7456(3) 0.0461(15) Uani 1.00 1 d .
C(8) C 0.8916(11) -0.03417(19) 0.7443(3) 0.0529(17) Uani 1.00 1 d .
C(9) C 1.2038(10) -0.0934(2) 0.8026(3) 0.0482(16) Uani 1.00 1 d .
C(10) C 1.2711(11) -0.1372(2) 0.8131(3) 0.0500(16) Uani 1.00 1 d .
C(11) C 1.4739(12) -0.2050(2) 0.8810(3) 0.0585(19) Uani 1.00 1 d .
C(12) C 1.4676(10) -0.1572(2) 0.8716(3) 0.0476(16) Uani 1.00 1 d .
C(13) C 1.6429(11) -0.2262(2) 0.9381(3) 0.0552(18) Uani 1.00 1 d .
C(14) C 1.6432(10) -0.13003(19) 0.9203(3) 0.0479(16) Uani 1.00 1 d .
C(15) C 1.8101(11) -0.19926(19) 0.9859(3) 0.0470(16) Uani 1.00 1 d .
C(16) C 1.8132(10) -0.15125(19) 0.9778(3) 0.0446(15) Uani 1.00 1 d .
C(17) C 2.0151(11) -0.1299(2) 1.0369(3) 0.0552(18) Uani 1.00 1 d .
C(18) C 2.0101(10) -0.2115(2) 1.0515(3) 0.0476(16) Uani 1.00 1 d .
C(19) C 2.1351(11) -0.17139(19) 1.0801(3) 0.0499(16) Uani 1.00 1 d .
C(20) C 2.0815(12) -0.2544(2) 1.0836(3) 0.0572(18) Uani 1.00 1 d .
C(21) C 2.3369(12) -0.1745(2) 1.1403(3) 0.062(2) Uani 1.00 1 d .
C(22) C 2.2847(13) -0.2558(2) 1.1442(3) 0.065(2) Uani 1.00 1 d .
C(23) C 2.4112(12) -0.2165(2) 1.1713(3) 0.064(2) Uani 1.00 1 d .
C(24) C 1.5059(18) 0.0317(2) 0.8879(6) 0.091(3) Uani 1.00 1 d .
H(1) H -0.2716 -0.1562 0.3276 0.084 Uiso 1.00 1 c R
H(2) H -0.0719 -0.1697 0.2585 0.084 Uiso 1.00 1 c R
H(3) H -0.1603 -0.0948 0.2446 0.094 Uiso 1.00 1 c R
H(4) H 0.1365 -0.0993 0.2785 0.094 Uiso 1.00 1 c R
H(5) H 0.9576 -0.0114 0.7815 0.063 Uiso 1.00 1 c R
H(6) H 1.3000 -0.0713 0.8347 0.058 Uiso 1.00 1 c R
H(7) H 1.1785 -0.1584 0.7779 0.060 Uiso 1.00 1 c R
H(8) H 1.3567 -0.2233 0.8475 0.070 Uiso 1.00 1 c R
H(9) H 1.6442 -0.2587 0.9442 0.066 Uiso 1.00 1 c R
H(10) H 1.6465 -0.0976 0.9138 0.057 Uiso 1.00 1 c R
H(11) H 1.9275 -0.1100 1.0746 0.066 Uiso 1.00 1 c R
H(12) H 2.1519 -0.1134 1.0085 0.066 Uiso 1.00 1 c R
H(13) H 1.9945 -0.2816 1.0643 0.068 Uiso 1.00 1 c R
H(14) H 2.4244 -0.1474 1.1600 0.074 Uiso 1.00 1 c R
H(15) H 2.3360 -0.2846 1.1674 0.078 Uiso 1.00 1 c R
H(16) H 2.5517 -0.2186 1.2121 0.077 Uiso 1.00 1 c R

loop_
_atom_site_aniso_label
_atom_site_aniso_U_11
_atom_site_aniso_U_22
_atom_site_aniso_U_33
_atom_site_aniso_U_12
_atom_site_aniso_U_13
_atom_site_aniso_U_23
Ag(1) 0.1377(8) 0.0745(5) 0.0766(5) 0.0129(5) -0.0122(5) -0.0081(4)
S(1) 0.0785(11) 0.0512(9) 0.0721(11) -0.0003(8) -0.0199(8) -0.0098(8)
S(2) 0.0537(9) 0.0546(8) 0.0653(9) 0.0059(7) -0.0151(7) 0.0075(7)
S(3) 0.0530(8) 0.0403(7) 0.0621(10) 0.0068(6) -0.0120(7) 0.0000(6)
S(4) 0.0495(8) 0.0421(7) 0.0528(8) 0.0070(6) -0.0099(6) 0.0026(6)
S(5) 0.0492(8) 0.0474(8) 0.0524(8) 0.0069(6) -0.0100(6) 0.0040(6)
S(6) 0.0546(8) 0.0416(7) 0.0600(9) 0.0066(6) -0.0121(7) 0.0020(6)
N(1) 0.119(5) 0.089(5) 0.094(5) 0.030(4) -0.010(4) -0.000(4)
C(1) 0.071(4) 0.073(4) 0.065(4) 0.007(3) -0.012(3) -0.010(3)
C(2) 0.085(5) 0.091(5) 0.060(4) 0.000(4) -0.018(3) 0.005(3)
C(3) 0.044(3) 0.044(3) 0.050(3) -0.003(2) -0.005(2) 0.003(2)
C(4) 0.041(3) 0.042(2) 0.050(3) -0.002(2) -0.003(2) 0.006(2)
C(5) 0.039(2) 0.042(2) 0.046(3) 0.002(2) 0.001(2) 0.004(2)
C(6) 0.042(3) 0.045(3) 0.046(3) 0.000(2) 0.002(2) 0.006(2)
C(7) 0.040(2) 0.050(3) 0.048(3) -0.003(2) -0.005(2) 0.006(2)
C(8) 0.058(3) 0.046(3) 0.055(3) 0.003(2) -0.007(2) -0.003(2)
C(9) 0.045(3) 0.054(3) 0.045(3) 0.001(2) -0.005(2) 0.006(2)
C(10) 0.049(3) 0.058(3) 0.043(3) 0.006(2) -0.004(2) 0.003(2)
C(11) 0.061(3) 0.062(3) 0.052(3) 0.007(3) -0.014(2) 0.005(3)
C(12) 0.041(3) 0.056(3) 0.046(3) 0.006(2) 0.000(2) 0.008(2)
C(13) 0.060(3) 0.047(3) 0.058(3) -0.001(2) -0.008(3) 0.006(2)
C(14) 0.041(3) 0.050(3) 0.053(3) 0.007(2) 0.000(2) 0.009(2)
C(15) 0.049(3) 0.051(3) 0.041(3) 0.003(2) -0.001(2) 0.004(2)
C(16) 0.042(3) 0.053(3) 0.038(2) -0.000(2) 0.007(2) 0.001(2)
C(17) 0.053(3) 0.058(3) 0.054(3) 0.001(2) -0.005(2) -0.011(2)
C(18) 0.045(3) 0.059(3) 0.038(3) 0.015(2) -0.003(2) -0.000(2)
C(19) 0.053(3) 0.054(3) 0.042(3) 0.011(2) -0.002(2) -0.005(2)
C(20) 0.061(3) 0.060(3) 0.051(3) 0.005(3) -0.003(2) -0.001(3)
C(21) 0.055(3) 0.073(4) 0.058(3) 0.005(3) -0.009(3) -0.012(3)
C(22) 0.074(4) 0.071(4) 0.049(3) 0.015(3) -0.010(3) 0.008(3)
C(23) 0.057(3) 0.080(4) 0.055(3) 0.014(3) -0.014(3) -0.013(3)
C(24) 0.113(6) 0.068(5) 0.092(6) 0.012(4) -0.008(5) -0.013(4)

loop_
_atom_type_symbol
_atom_type_description
_atom_type_scat_dispersion_real
_atom_type_scat_dispersion_imag
_atom_type_scat_source
C C 0.003 0.002
;
International Tables for Crystallography
(1992, Vol. C, Tables 4.2.6.8 and 6.1.1.4)
;
H H 0.000 0.000
;
International Tables for Crystallography
(1992, Vol. C, Table 6.1.1.4)
;
N N 0.006 0.003
;
International Tables for Crystallography
(1992, Vol. C, Tables 4.2.6.8 and 6.1.1.4)
;
S S 0.125 0.123
;
International Tables for Crystallography
(1992, Vol. C, Tables 4.2.6.8 and 6.1.1.4)
;
Ag Ag -0.897 1.101
;
International Tables for Crystallography
(1992, Vol. C, Tables 4.2.6.8 and 6.1.1.4)
;

loop_
_geom_angle_atom_site_label_1
_geom_angle_atom_site_label_2
_geom_angle_atom_site_label_3
_geom_angle
_geom_angle_publ_flag
_geom_angle_site_symmetry_3
C(24) Ag(1) C(24) 180.0(4) yes 3_857
C(1) S(1) C(3) 103.5(2) yes .
C(2) S(2) C(4) 97.7(2) yes .
C(3) S(3) C(5) 95.5(2) yes .
C(4) S(4) C(5) 95.3(2) yes .
C(6) S(5) C(7) 95.1(2) yes .
C(6) S(6) C(8) 95.3(2) yes .
S(1) C(1) C(2) 114.9(4) yes .
S(2) C(2) C(1) 113.8(4) yes .
S(1) C(3) S(3) 113.7(2) yes .
S(1) C(3) C(4) 129.6(4) yes .
S(3) C(3) C(4) 116.7(4) yes .
S(2) C(4) S(4) 116.3(2) yes .
S(2) C(4) C(3) 125.9(4) yes .
S(4) C(4) C(3) 117.6(4) yes .
S(3) C(5) S(4) 114.7(2) yes .
S(3) C(5) C(6) 121.3(3) yes .
S(4) C(5) C(6) 123.9(3) yes .
S(5) C(6) S(6) 115.2(2) yes .
S(5) C(6) C(5) 122.0(4) yes .
S(6) C(6) C(5) 122.8(4) yes .
S(5) C(7) C(8) 115.9(4) yes .
S(5) C(7) C(9) 118.7(3) yes .
C(8) C(7) C(9) 125.3(5) yes .
S(6) C(8) C(7) 118.5(4) yes .
C(7) C(9) C(10) 124.8(5) yes .
C(9) C(10) C(12) 128.6(5) yes .
C(12) C(11) C(13) 122.0(5) yes .
C(10) C(12) C(11) 118.6(4) yes .
C(10) C(12) C(14) 122.4(5) yes .
C(11) C(12) C(14) 119.0(5) yes .
C(11) C(13) C(15) 118.3(5) yes .
C(12) C(14) C(16) 119.1(5) yes .
C(13) C(15) C(16) 121.6(5) yes .
C(13) C(15) C(18) 131.1(5) yes .
C(16) C(15) C(18) 107.4(4) yes .
C(14) C(16) C(15) 120.0(4) yes .
C(14) C(16) C(17) 129.0(5) yes .
C(15) C(16) C(17) 111.0(4) yes .
C(16) C(17) C(19) 102.5(4) yes .
C(15) C(18) C(19) 108.9(4) yes .
C(15) C(18) C(20) 130.0(5) yes .
C(19) C(18) C(20) 121.1(4) yes .
C(17) C(19) C(18) 110.2(4) yes .
C(17) C(19) C(21) 130.6(5) yes .
C(18) C(19) C(21) 119.2(5) yes .
C(18) C(20) C(22) 117.6(5) yes .
C(19) C(21) C(23) 120.2(5) yes .
C(20) C(22) C(23) 121.3(6) yes .
C(21) C(23) C(22) 120.6(5) yes .
Ag(1) C(24) N(1) 178.3(7) yes .
S(1) C(1) H(1) 107.9 no .
S(1) C(1) H(2) 108.6 no .
C(2) C(1) H(1) 106.9 no .
C(2) C(1) H(2) 108.9 no .
H(1) C(1) H(2) 109.5 no .
S(2) C(2) H(3) 108.8 no .
S(2) C(2) H(4) 108.1 no .
C(1) C(2) H(3) 109.5 no .
C(1) C(2) H(4) 107.1 no .
H(3) C(2) H(4) 109.5 no .
S(6) C(8) H(5) 120.8 no .
C(7) C(8) H(5) 120.6 no .
C(7) C(9) H(6) 117.8 no .
C(10) C(9) H(6) 117.4 no .
C(9) C(10) H(7) 115.4 no .
C(12) C(10) H(7) 116.0 no .
C(12) C(11) H(8) 118.9 no .
C(13) C(11) H(8) 119.1 no .
C(11) C(13) H(9) 121.2 no .
C(15) C(13) H(9) 120.4 no .
C(12) C(14) H(10) 120.5 no .
C(16) C(14) H(10) 120.4 no .
C(16) C(17) H(11) 111.5 no .
C(16) C(17) H(12) 111.1 no .
C(19) C(17) H(11) 111.2 no .
C(19) C(17) H(12) 111.0 no .
H(11) C(17) H(12) 109.5 no .
C(18) C(20) H(13) 120.9 no .
C(22) C(20) H(13) 121.4 no .
C(19) C(21) H(14) 119.9 no .
C(23) C(21) H(14) 119.9 no .
C(20) C(22) H(15) 119.4 no .
C(23) C(22) H(15) 119.3 no .
C(21) C(23) H(16) 120.1 no .
C(22) C(23) H(16) 119.3 no .

loop_
_geom_bond_atom_site_label_1
_geom_bond_atom_site_label_2
_geom_bond_distance
_geom_bond_publ_flag
_geom_bond_site_symmetry_2
Ag(1) C(24) 2.045(9) yes .
Ag(1) C(24) 2.045(9) yes 3_857
S(1) C(1) 1.797(6) yes .
S(1) C(3) 1.740(5) yes .
S(2) C(2) 1.809(7) yes .
S(2) C(4) 1.750(5) yes .
S(3) C(3) 1.743(5) yes .
S(3) C(5) 1.744(5) yes .
S(4) C(4) 1.740(5) yes .
S(4) C(5) 1.737(5) yes .
S(5) C(6) 1.740(5) yes .
S(5) C(7) 1.751(5) yes .
S(6) C(6) 1.729(5) yes .
S(6) C(8) 1.717(5) yes .
N(1) C(24) 1.125(12) yes .
C(1) C(2) 1.478(9) yes .
C(3) C(4) 1.339(7) yes .
C(5) C(6) 1.361(7) yes .
C(7) C(8) 1.342(7) yes .
C(7) C(9) 1.450(7) yes .
C(9) C(10) 1.326(8) yes .
C(10) C(12) 1.464(7) yes .
C(11) C(12) 1.399(8) yes .
C(11) C(13) 1.380(8) yes .
C(12) C(14) 1.403(7) yes .
C(13) C(15) 1.368(7) yes .
C(14) C(16) 1.387(7) yes .
C(15) C(16) 1.402(7) yes .
C(15) C(18) 1.480(7) yes .
C(16) C(17) 1.502(7) yes .
C(17) C(19) 1.511(7) yes .
C(18) C(19) 1.393(7) yes .
C(18) C(20) 1.396(8) yes .
C(19) C(21) 1.382(8) yes .
C(20) C(22) 1.390(8) yes .
C(21) C(23) 1.369(9) yes .
C(22) C(23) 1.370(9) yes .
C(1) H(1) 0.950 no .
C(1) H(2) 0.950 no .
C(2) H(3) 0.950 no .
C(2) H(4) 0.950 no .
C(8) H(5) 0.950 no .
C(9) H(6) 0.950 no .
C(10) H(7) 0.950 no .
C(11) H(8) 0.950 no .
C(13) H(9) 0.950 no .
C(14) H(10) 0.950 no .
C(17) H(11) 0.950 no .
C(17) H(12) 0.950 no .
C(20) H(13) 0.950 no .
C(21) H(14) 0.950 no .
C(22) H(15) 0.950 no .
C(23) H(16) 0.950 no .

loop_
_geom_contact_atom_site_label_1
_geom_contact_atom_site_label_2
_geom_contact_distance
_geom_contact_site_symmetry_2
S(6) N(1) 3.294(7) 1_455
N(1) S(6) 3.294(7) 1_655
N(1) C(2) 3.337(10) 3_656
N(1) C(8) 3.346(9) 1_655
C(1) C(21) 3.522(9) 1_354
C(2) N(1) 3.337(10) 3_656
C(6) C(9) 3.570(7) 1_455
C(8) N(1) 3.346(9) 1_455
C(8) C(24) 3.581(10) 1_455
C(9) C(6) 3.570(7) 1_655
C(9) C(14) 3.534(7) 1_455
C(10) C(14) 3.563(7) 1_455
C(10) C(16) 3.543(7) 1_455
C(12) C(17) 3.598(7) 1_455
C(14) C(9) 3.534(7) 1_655
C(14) C(10) 3.563(7) 1_655
C(15) C(21) 3.516(8) 1_455
C(16) C(10) 3.543(7) 1_655
C(17) C(12) 3.598(7) 1_655
C(18) C(23) 3.548(8) 1_455
C(21) C(1) 3.522(9) 1_756
C(21) C(15) 3.516(8) 1_655
C(23) C(18) 3.548(8) 1_655
C(24) C(8) 3.581(10) 1_655
Ag(1) H(6) 3.522 .
Ag(1) H(6) 3.522 3_857
Ag(1) H(10) 3.249 .
Ag(1) H(10) 3.249 3_857
S(1) H(1) 3.097 1_655
S(1) H(8) 3.159 4_444
S(1) H(9) 3.231 4_344
S(1) H(9) 3.246 4_444
S(1) H(13) 3.261 4_344
S(2) H(5) 3.532 3_656
S(3) H(1) 3.418 1_655
S(3) H(9) 3.281 4_444
S(3) H(13) 3.331 4_344
S(3) H(13) 3.472 4_444
S(3) H(15) 3.306 4_344
S(5) H(13) 3.553 4_444
S(6) H(6) 3.429 1_455
N(1) H(3) 2.455 3_656
N(1) H(4) 2.829 3_756
N(1) H(5) 3.329 .
N(1) H(5) 2.902 1_655
N(1) H(11) 3.235 3_857
C(1) H(14) 3.360 1_254
C(1) H(14) 3.518 1_354
C(1) H(16) 3.014 1_254
C(2) H(5) 3.572 3_656
C(2) H(11) 3.524 1_354
C(2) H(14) 3.549 1_254
C(2) H(14) 3.425 1_354
C(3) H(1) 3.291 1_655
C(3) H(13) 3.388 4_344
C(7) H(10) 3.303 1_455
C(8) H(6) 3.441 1_455
C(8) H(10) 3.542 1_455
C(9) H(10) 3.298 1_455
C(9) H(12) 3.414 1_455
C(10) H(12) 3.315 1_455
C(10) H(15) 3.303 4_444
C(11) H(15) 3.543 4_444
C(11) H(16) 3.559 4_444
C(12) H(12) 3.013 1_455
C(14) H(12) 2.860 1_455
C(15) H(8) 3.593 1_655
C(16) H(12) 3.462 1_455
C(16) H(14) 3.548 1_455
C(17) H(14) 3.578 1_455
C(18) H(16) 3.476 1_455
C(19) H(2) 3.088 1_756
C(20) H(9) 3.596 1_655
C(20) H(16) 3.513 1_455
C(21) H(2) 2.800 1_756
C(21) H(2) 3.453 1_856
C(21) H(4) 3.297 1_756
C(22) H(2) 3.589 1_756
C(22) H(7) 3.357 4_645
C(22) H(8) 3.376 4_645
C(23) H(1) 3.440 1_856
C(23) H(2) 3.092 1_756
C(23) H(2) 3.187 1_856
C(23) H(8) 3.371 4_645
C(24) H(3) 3.280 3_656
C(24) H(5) 3.410 .
C(24) H(5) 3.094 1_655
C(24) H(6) 3.271 .
C(24) H(11) 3.178 3_857
H(1) S(1) 3.097 1_455
H(1) S(3) 3.418 1_455
H(1) C(3) 3.291 1_455
H(1) C(23) 3.440 1_254
H(1) H(4) 3.421 1_455
H(1) H(9) 3.149 4_344
H(1) H(14) 3.098 1_254
H(1) H(16) 2.743 1_254
H(2) C(19) 3.088 1_354
H(2) C(21) 3.453 1_254
H(2) C(21) 2.800 1_354
H(2) C(22) 3.589 1_354
H(2) C(23) 3.187 1_254
H(2) C(23) 3.092 1_354
H(2) H(11) 3.458 1_354
H(2) H(14) 2.991 1_254
H(2) H(14) 3.001 1_354
H(2) H(16) 2.439 1_254
H(2) H(16) 3.461 1_354
H(3) N(1) 2.455 3_656
H(3) C(24) 3.280 3_656
H(3) H(4) 3.496 1_455
H(3) H(5) 3.273 3_656
H(3) H(11) 2.841 1_354
H(3) H(14) 2.878 1_254
H(3) H(14) 3.542 1_354
H(4) N(1) 2.829 3_756
H(4) C(21) 3.297 1_354
H(4) H(1) 3.421 1_655
H(4) H(3) 3.496 1_655
H(4) H(5) 3.392 3_656
H(4) H(11) 3.471 1_354
H(4) H(14) 2.783 1_354
H(5) S(2) 3.532 3_656
H(5) N(1) 2.902 1_455
H(5) N(1) 3.329 .
H(5) C(2) 3.572 3_656
H(5) C(24) 3.094 1_455
H(5) C(24) 3.410 .
H(5) H(3) 3.273 3_656
H(5) H(4) 3.392 3_656
H(6) Ag(1) 3.522 .
H(6) S(6) 3.429 1_655
H(6) C(8) 3.441 1_655
H(6) C(24) 3.271 .
H(6) H(10) 3.549 1_455
H(6) H(12) 3.175 1_455
H(7) C(22) 3.357 4_444
H(7) H(15) 2.573 4_444
H(8) S(1) 3.159 4_645
H(8) C(15) 3.593 1_455
H(8) C(22) 3.376 4_444
H(8) C(23) 3.371 4_444
H(8) H(15) 2.938 4_444
H(8) H(16) 2.945 4_444
H(9) S(1) 3.246 4_645
H(9) S(1) 3.231 4_745
H(9) S(3) 3.281 4_645
H(9) C(20) 3.596 1_455
H(9) H(1) 3.149 4_745
H(10) Ag(1) 3.249 .
H(10) C(7) 3.303 1_655
H(10) C(8) 3.542 1_655
H(10) C(9) 3.298 1_655
H(10) H(6) 3.549 1_655
H(10) H(12) 2.925 1_455
H(11) N(1) 3.235 3_857
H(11) C(2) 3.524 1_756
H(11) C(24) 3.178 3_857
H(11) H(2) 3.458 1_756
H(11) H(3) 2.841 1_756
H(11) H(4) 3.471 1_756
H(11) H(14) 3.046 1_455
H(12) C(9) 3.414 1_655
H(12) C(10) 3.315 1_655
H(12) C(12) 3.013 1_655
H(12) C(14) 2.860 1_655
H(12) C(16) 3.462 1_655
H(12) H(6) 3.175 1_655
H(12) H(10) 2.925 1_655
H(13) S(1) 3.261 4_745
H(13) S(3) 3.472 4_645
H(13) S(3) 3.331 4_745
H(13) S(5) 3.553 4_645
H(13) C(3) 3.388 4_745
H(14) C(1) 3.518 1_756
H(14) C(1) 3.360 1_856
H(14) C(2) 3.425 1_756
H(14) C(2) 3.549 1_856
H(14) C(16) 3.548 1_655
H(14) C(17) 3.578 1_655
H(14) H(1) 3.098 1_856
H(14) H(2) 3.001 1_756
H(14) H(2) 2.991 1_856
H(14) H(3) 3.542 1_756
H(14) H(3) 2.878 1_856
H(14) H(4) 2.783 1_756
H(14) H(11) 3.046 1_655
H(15) S(3) 3.306 4_745
H(15) C(10) 3.303 4_645
H(15) C(11) 3.543 4_645
H(15) H(7) 2.573 4_645
H(15) H(8) 2.938 4_645
H(16) C(1) 3.014 1_856
H(16) C(11) 3.559 4_645
H(16) C(18) 3.476 1_655
H(16) C(20) 3.513 1_655
H(16) H(1) 2.743 1_856
H(16) H(2) 3.461 1_756
H(16) H(2) 2.439 1_856
H(16) H(8) 2.945 4_645

loop_
_geom_torsion_atom_site_label_1
_geom_torsion_atom_site_label_2
_geom_torsion_atom_site_label_3
_geom_torsion_atom_site_label_4
_geom_torsion
C(1) S(1) C(3) S(3) -172.1(3)
C(1) S(1) C(3) C(4) 5.8(6)
C(3) S(1) C(1) C(2) 28.8(5)
C(2) S(2) C(4) S(4) 148.0(3)
C(2) S(2) C(4) C(3) -27.8(5)
C(4) S(2) C(2) C(1) 61.9(5)
C(3) S(3) C(5) S(4) -3.4(3)
C(3) S(3) C(5) C(6) 177.7(4)
C(5) S(3) C(3) S(1) 180.0(2)
C(5) S(3) C(3) C(4) 1.8(4)
C(4) S(4) C(5) S(3) 3.6(3)
C(4) S(4) C(5) C(6) -177.5(4)
C(5) S(4) C(4) S(2) -178.7(3)
C(5) S(4) C(4) C(3) -2.5(4)
C(6) S(5) C(7) C(8) 0.7(4)
C(6) S(5) C(7) C(9) 179.1(4)
C(7) S(5) C(6) S(6) -1.6(3)
C(7) S(5) C(6) C(5) 177.2(4)
C(6) S(6) C(8) C(7) -1.4(5)
C(8) S(6) C(6) S(5) 1.8(3)
C(8) S(6) C(6) C(5) -177.0(4)
S(1) C(1) C(2) S(2) -66.9(6)
S(1) C(3) C(4) S(2) -1.6(8)
S(1) C(3) C(4) S(4) -177.4(3)
S(3) C(3) C(4) S(2) 176.3(3)
S(3) C(3) C(4) S(4) 0.5(6)
S(3) C(5) C(6) S(5) 0.3(6)
S(3) C(5) C(6) S(6) 179.0(2)
S(4) C(5) C(6) S(5) -178.4(2)
S(4) C(5) C(6) S(6) 0.3(6)
S(5) C(7) C(8) S(6) 0.5(6)
S(5) C(7) C(9) C(10) -10.6(7)
C(8) C(7) C(9) C(10) 167.6(5)
C(9) C(7) C(8) S(6) -177.8(4)
C(7) C(9) C(10) C(12) -176.6(5)
C(9) C(10) C(12) C(11) 169.7(5)
C(9) C(10) C(12) C(14) -8.2(9)
C(12) C(11) C(13) C(15) -0.5(8)
C(13) C(11) C(12) C(10) -176.5(5)
C(13) C(11) C(12) C(14) 1.5(8)
C(10) C(12) C(14) C(16) 176.4(5)
C(11) C(12) C(14) C(16) -1.5(7)
C(11) C(13) C(15) C(16) -0.4(8)
C(11) C(13) C(15) C(18) 179.8(5)
C(12) C(14) C(16) C(15) 0.7(7)
C(12) C(14) C(16) C(17) -179.5(5)
C(13) C(15) C(16) C(14) 0.3(7)
C(13) C(15) C(16) C(17) -179.6(5)
C(13) C(15) C(18) C(19) 178.3(5)
C(13) C(15) C(18) C(20) -1.0(10)
C(16) C(15) C(18) C(19) -1.6(6)
C(16) C(15) C(18) C(20) 179.2(5)
C(18) C(15) C(16) C(14) -179.8(4)
C(18) C(15) C(16) C(17) 0.3(6)
C(14) C(16) C(17) C(19) -178.9(5)
C(15) C(16) C(17) C(19) 0.9(5)
C(16) C(17) C(19) C(18) -1.9(5)
C(16) C(17) C(19) C(21) 178.4(5)
C(15) C(18) C(19) C(17) 2.2(6)
C(15) C(18) C(19) C(21) -178.1(5)
C(15) C(18) C(20) C(22) 178.2(5)
C(19) C(18) C(20) C(22) -1.0(8)
C(20) C(18) C(19) C(17) -178.4(5)
C(20) C(18) C(19) C(21) 1.3(8)
C(17) C(19) C(21) C(23) 179.3(5)
C(18) C(19) C(21) C(23) -0.3(7)
C(18) C(20) C(22) C(23) -0.2(6)
C(19) C(21) C(23) C(22) -0.9(9)
C(20) C(22) C(23) C(21) 1.1(9)
